data_4002376
loop_
_publ_author_name
'Cussen, E.J.'
'Lynham, D.R.'
'Rogers, J.'

_publ_section_title
;
 Magnetic order arising from structural distortion: structure and magnetic
 properties of Ba2 Ln Mo O6
;
_journal_name_full 'Chemistry of Materials (1,1989-)'
_journal_page_first 2855
_journal_page_last 2866
_journal_volume 18
_journal_year 2006
_chemical_formula_sum 'Ba2 Mo Nd O6'
_chemical_name_systematic 'Ba2 Nd Mo O6'
_space_group_IT_number 2
_symmetry_space_group_name_Hall '-P 1 (-1/2*x+1/2*y+1/2*z,1/2*x-1/2*y+1/2*z,1/2*x+1/2*y-1/2*z)'
_symmetry_space_group_name_H-M 'I -1'
_cell_angle_alpha 89.86
_cell_angle_beta 90.041
_cell_angle_gamma 90.013
_cell_formula_units_Z 2
_cell_length_a 5.9764
_cell_length_b 5.9795
_cell_length_c 8.5988
_cell_volume 307.285
_citation_journal_id_ASTM CMATEX
_cod_data_source_file Cussen_CMATEX_2006_991.cif
_cod_data_source_block Ba2Mo1Nd1O6
_cod_original_cell_volume 307.2847
_cod_original_sg_symbol_Hall
;
-P 1 (-1/2*x+1/2*y+1/2*z,1/2*x-1/2*y+1/2*z,1/2*x+1/2*y-1/2*z)
;
_cod_original_sg_symbol_H-M 'P -1 (b+c,a+c,a+b)'
_cod_original_formula_sum 'Ba2 Mo1 Nd1 O6'
_cod_database_code 4002376

loop_
_symmetry_equiv_pos_as_xyz
x,y,z
-x,-y,-z
x+1/2,y+1/2,z+1/2
-x+1/2,-y+1/2,-z+1/2

loop_
_atom_site_label
_atom_site_type_symbol
_atom_site_fract_x
_atom_site_fract_y
_atom_site_fract_z
_atom_site_occupancy
_atom_site_U_iso_or_equiv
O1 O-2 0.001 0.003 0.2661 1 0.0
O3 O-2 0.689 0.225 -0.0002 1 0.0
Nd1 Nd+3 0 0 0 1 0.0
Mo1 Mo+5 0 0 0.5 1 0.0
O2 O-2 0.253 0.3074 0.0049 1 0.0
Ba1 Ba+2 -0.0003 0.492 0.2584 1 0.0
